data_4349474
loop_
_publ_author_name
'Baca, S. G.'
'van Leusen, J.'
'Speldrich, M.'
'K\"ogerler, P.'

_publ_section_title
;
 Understanding the magnetism of {Fe2Ln} dimers, step-by-step
;
_journal_issue 8
_journal_name_full 'Inorganic Chemistry Frontiers'
_journal_page_first 1071
_journal_paper_doi 10.1039/C6QI00095A
_journal_volume 3
_journal_year 2016
_chemical_formula_sum 'C61 H129 Fe4 N11 O26 Y2'
_chemical_formula_weight 1833.97
_space_group_IT_number 2
_space_group_name_Hall '-P 1'
_space_group_name_H-M_alt 'P -1'
_symmetry_cell_setting triclinic
_symmetry_space_group_name_H-M 'P -1'
_atom_sites_solution_hydrogens geom
_atom_sites_solution_primary direct
_atom_sites_solution_secondary difmap
_audit_creation_method SHELXL-97
_audit_update_record
;
2013-11-17 deposited with the CCDC.
2016-06-13 downloaded from the CCDC.
;
_cell_angle_alpha 92.839(7)
_cell_angle_beta 104.682(7)
_cell_angle_gamma 96.704(7)
_cell_formula_units_Z 2
_cell_length_a 14.423(4)
_cell_length_b 17.383(5)
_cell_length_c 18.109(5)
_cell_measurement_reflns_used 2072
_cell_measurement_temperature 100(2)
_cell_measurement_theta_max 19.69
_cell_measurement_theta_min 2.27
_cell_volume 4347(2)
_computing_cell_refinement 'Bruker SAINT'
_computing_data_collection 'Bruker APEX2'
_computing_data_reduction 'Bruker SAINT'
_computing_molecular_graphics 'Bruker SHELXTL'
_computing_publication_material 'Bruker SHELXTL'
_computing_structure_refinement 'SHELXL-97 (Sheldrick, 2008)'
_computing_structure_solution 'SHELXS-97 (Sheldrick, 2008)'
_diffrn_ambient_temperature 100(2)
_diffrn_measured_fraction_theta_full 0.986
_diffrn_measured_fraction_theta_max 0.986
_diffrn_measurement_device_type 'Bruker APEX-II CCD'
_diffrn_measurement_method '\f and \w scans'
_diffrn_radiation_monochromator graphite
_diffrn_radiation_source 'fine-focus sealed tube'
_diffrn_radiation_type MoK\a
_diffrn_radiation_wavelength 0.71073
_diffrn_reflns_av_R_equivalents 0.0897
_diffrn_reflns_av_unetI/netI 0.1286
_diffrn_reflns_limit_h_max 16
_diffrn_reflns_limit_h_min -15
_diffrn_reflns_limit_k_max 19
_diffrn_reflns_limit_k_min -19
_diffrn_reflns_limit_l_max 20
_diffrn_reflns_limit_l_min -18
_diffrn_reflns_number 30990
_diffrn_reflns_theta_full 23.58
_diffrn_reflns_theta_max 23.58
_diffrn_reflns_theta_min 1.62
_exptl_absorpt_coefficient_mu 2.043
_exptl_absorpt_correction_T_max 0.8065
_exptl_absorpt_correction_T_min 0.4600
_exptl_absorpt_correction_type multi-scan
_exptl_absorpt_process_details sadabs
_exptl_crystal_colour yellow
_exptl_crystal_density_diffrn 1.401
_exptl_crystal_density_method 'not measured'
_exptl_crystal_description rod
_exptl_crystal_F_000 1924
_exptl_crystal_size_max 0.45
_exptl_crystal_size_mid 0.15
_exptl_crystal_size_min 0.11
_platon_squeeze_details
;
 The highly disordered solvent molecules were not defined and were removed by the SQUEEZE 
 routine. Refinement after the SQUEEZE routine gave significantly improved R values.
;
_refine_diff_density_max 1.418
_refine_diff_density_min -1.218
_refine_diff_density_rms 0.113
_refine_ls_extinction_method none
_refine_ls_goodness_of_fit_ref 1.028
_refine_ls_hydrogen_treatment constr
_refine_ls_matrix_type full
_refine_ls_number_parameters 924
_refine_ls_number_reflns 12821
_refine_ls_number_restraints 369
_refine_ls_restrained_S_all 1.050
_refine_ls_R_factor_all 0.1165
_refine_ls_R_factor_gt 0.0725
_refine_ls_shift/su_max 0.000
_refine_ls_shift/su_mean 0.000
_refine_ls_structure_factor_coef Fsqd
_refine_ls_weighting_details 'calc w=1/[\s^2^(Fo^2^)+(0.0871P)^2^+0.0000P] where P=(Fo^2^+2Fc^2^)/3'
_refine_ls_weighting_scheme calc
_refine_ls_wR_factor_gt 0.1719
_refine_ls_wR_factor_ref 0.1896
_reflns_number_gt 7936
_reflns_number_total 12821
_reflns_threshold_expression >2sigma(I)
_cod_data_source_file c6qi00095a2.cif
_cod_data_source_block sb559a
_cod_depositor_comments
;
The following automatic conversions were performed:

data item '_symmetry_cell_setting' value 'Triclinic' was changed to
'triclinic' in accordance with the
/home/saulius/struct/COD-crude-data/automatic-downloads/DataCite-retrospective/RSC/depositions/lib/dictionaries/cif_core.dic
dictionary named 'cif_core.dic' version 2.4.2 last updated on
2011-04-26.

Automatic conversion script
Id: cif_fix_values 6909 2019-04-08 15:41:33Z antanas 
;
_cod_original_sg_symbol_H-M P-1
_cod_database_code 4349474

loop_
_symmetry_equiv_pos_as_xyz
'x, y, z'
'-x, -y, -z'

loop_
_atom_site_label
_atom_site_type_symbol
_atom_site_fract_x
_atom_site_fract_y
_atom_site_fract_z
_atom_site_U_iso_or_equiv
_atom_site_adp_type
_atom_site_occupancy
_atom_site_symmetry_multiplicity
_atom_site_calc_flag
_atom_site_refinement_flags
_atom_site_disorder_assembly
_atom_site_disorder_group
Y1 Y 0.97219(5) 0.22329(4) 0.83474(4) 0.0236(2) Uani 1 1 d . A .
Y2 Y 0.94086(6) 0.21418(4) 0.61563(5) 0.0257(2) Uani 1 1 d . A .
Fe1 Fe 1.15716(8) 0.27948(6) 0.75710(7) 0.0290(3) Uani 1 1 d . A .
Fe2 Fe 1.16423(9) 0.26621(7) 0.58295(8) 0.0375(4) Uani 1 1 d . A .
Fe3 Fe 0.77395(8) 0.27935(6) 0.69786(7) 0.0258(3) Uani 1 1 d . A .
Fe4 Fe 0.76505(8) 0.28185(7) 0.87169(7) 0.0299(3) Uani 1 1 d . A .
C1 C 1.0042(8) 0.0391(5) 0.8064(6) 0.0548(19) Uani 1 1 d U A .
C2 C 0.9874(6) -0.0432(5) 0.8278(6) 0.0600(18) Uani 1 1 d DU . .
C3 C 0.8788(9) -0.0671(13) 0.8151(16) 0.063(3) Uani 0.461(13) 1 d PDU A 1
H3A H 0.8498 -0.0860 0.7614 0.095 Uiso 0.461(13) 1 calc PR A 1
H3B H 0.8490 -0.0221 0.8278 0.095 Uiso 0.461(13) 1 calc PR A 1
H3C H 0.8680 -0.1085 0.8481 0.095 Uiso 0.461(13) 1 calc PR A 1
C3' C 0.9052(13) -0.0564(11) 0.8668(13) 0.063(2) Uani 0.539(13) 1 d PDU A 2
H3D H 0.8444 -0.0474 0.8313 0.095 Uiso 0.539(13) 1 calc PR A 2
H3E H 0.9191 -0.0203 0.9127 0.095 Uiso 0.539(13) 1 calc PR A 2
H3F H 0.8992 -0.1100 0.8813 0.095 Uiso 0.539(13) 1 calc PR A 2
C4 C 1.0220(19) -0.0412(13) 0.9150(6) 0.065(3) Uani 0.461(13) 1 d PDU A 1
H4A H 1.0067 -0.0930 0.9314 0.098 Uiso 0.461(13) 1 calc PR A 1
H4B H 0.9895 -0.0039 0.9382 0.098 Uiso 0.461(13) 1 calc PR A 1
H4C H 1.0921 -0.0254 0.9314 0.098 Uiso 0.461(13) 1 calc PR A 1
C4' C 1.0826(11) -0.0550(11) 0.8839(11) 0.066(3) Uani 0.539(13) 1 d PDU A 2
H4D H 1.0690 -0.0865 0.9242 0.099 Uiso 0.539(13) 1 calc PR A 2
H4E H 1.1181 -0.0043 0.9068 0.099 Uiso 0.539(13) 1 calc PR A 2
H4F H 1.1218 -0.0817 0.8565 0.099 Uiso 0.539(13) 1 calc PRD A 2
C5 C 0.9922(9) -0.1021(6) 0.7664(7) 0.079(3) Uani 1 1 d U A .
H5A H 0.9296 -0.1116 0.7280 0.119 Uiso 1 1 calc R . .
H5B H 1.0074 -0.1507 0.7890 0.119 Uiso 1 1 calc R . .
H5C H 1.0426 -0.0826 0.7420 0.119 Uiso 1 1 calc RD . .
C6 C 0.9537(7) 0.3237(5) 0.9917(5) 0.0363(16) Uani 1 1 d U A .
C7 C 1.0091(6) 0.3541(5) 1.0741(5) 0.0391(14) Uani 1 1 d U . .
C8 C 1.1106(6) 0.3907(6) 1.0775(5) 0.050(2) Uani 1 1 d U . .
H8A H 1.1078 0.4382 1.0506 0.075 Uiso 1 1 calc R . .
H8B H 1.1428 0.3541 1.0532 0.075 Uiso 1 1 calc R . .
H8C H 1.1470 0.4035 1.1312 0.075 Uiso 1 1 calc R . .
C9 C 0.9568(6) 0.4103(5) 1.1084(5) 0.0405(19) Uani 1 1 d U . .
H9A H 0.9467 0.4539 1.0763 0.061 Uiso 1 1 calc R . .
H9B H 0.9956 0.4298 1.1600 0.061 Uiso 1 1 calc R . .
H9C H 0.8941 0.3838 1.1112 0.061 Uiso 1 1 calc R . .
C10 C 1.0125(8) 0.2817(5) 1.1186(5) 0.057(2) Uani 1 1 d U . .
H10A H 1.0558 0.2947 1.1701 0.085 Uiso 1 1 calc R . .
H10B H 1.0366 0.2413 1.0917 0.085 Uiso 1 1 calc R . .
H10C H 0.9474 0.2627 1.1225 0.085 Uiso 1 1 calc R . .
C11 C 1.2098(8) 0.2089(7) 0.9031(6) 0.057(2) Uani 1 1 d U A .
C12 C 1.2871(7) 0.1889(7) 0.9702(6) 0.0647(18) Uani 1 1 d U . .
C13 C 1.3657(8) 0.2574(7) 0.9962(7) 0.085(3) Uani 1 1 d U . .
H13A H 1.3888 0.2742 0.9524 0.127 Uiso 1 1 calc R . .
H13B H 1.4195 0.2422 1.0353 0.127 Uiso 1 1 calc R . .
H13C H 1.3397 0.3003 1.0179 0.127 Uiso 1 1 calc R . .
C14 C 1.3327(7) 0.1211(7) 0.9375(6) 0.072(2) Uani 1 1 d U . .
H14A H 1.2853 0.0740 0.9251 0.109 Uiso 1 1 calc R . .
H14B H 1.3903 0.1109 0.9760 0.109 Uiso 1 1 calc R . .
H14C H 1.3508 0.1361 0.8911 0.109 Uiso 1 1 calc R . .
C15 C 1.2443(8) 0.1605(8) 1.0319(6) 0.081(3) Uani 1 1 d U . .
H15A H 1.2067 0.1991 1.0468 0.121 Uiso 1 1 calc R . .
H15B H 1.2962 0.1520 1.0764 0.121 Uiso 1 1 calc R . .
H15C H 1.2019 0.1114 1.0133 0.121 Uiso 1 1 calc R . .
C16 C 0.9880(7) 0.3056(5) 0.4697(6) 0.0463(18) Uani 1 1 d U . .
C17 C 0.9469(7) 0.3367(6) 0.3911(6) 0.0483(16) Uani 1 1 d U . .
C18 C 0.8410(7) 0.3445(6) 0.3789(6) 0.062(2) Uani 1 1 d U . .
H18A H 0.8343 0.3904 0.4098 0.093 Uiso 1 1 calc R . .
H18B H 0.8078 0.2981 0.3944 0.093 Uiso 1 1 calc R . .
H18C H 0.8122 0.3502 0.3247 0.093 Uiso 1 1 calc R . .
C19 C 1.0022(7) 0.4136(6) 0.3873(6) 0.065(2) Uani 1 1 d U . .
H19A H 1.0026 0.4484 0.4316 0.098 Uiso 1 1 calc R . .
H19B H 0.9717 0.4361 0.3401 0.098 Uiso 1 1 calc R . .
H19C H 1.0689 0.4069 0.3876 0.098 Uiso 1 1 calc R . .
C20 C 0.9592(8) 0.2796(6) 0.3267(6) 0.066(2) Uani 1 1 d U . .
H20A H 0.9291 0.2970 0.2767 0.098 Uiso 1 1 calc R . .
H20B H 0.9281 0.2274 0.3312 0.098 Uiso 1 1 calc R . .
H20C H 1.0282 0.2781 0.3316 0.098 Uiso 1 1 calc R . .
C21 C 0.6967(7) 0.1866(6) 0.5523(6) 0.0529(19) Uani 1 1 d U . .
C22 C 0.6122(7) 0.1489(7) 0.4906(6) 0.0605(17) Uani 1 1 d U . .
C23 C 0.5352(7) 0.1112(6) 0.5261(6) 0.057(2) Uani 1 1 d U . .
H23A H 0.5617 0.0715 0.5588 0.086 Uiso 1 1 calc R . .
H23B H 0.4793 0.0869 0.4854 0.086 Uiso 1 1 calc R . .
H23C H 0.5151 0.1508 0.5568 0.086 Uiso 1 1 calc R . .
C24 C 0.5708(8) 0.2166(7) 0.4438(6) 0.079(3) Uani 1 1 d U . .
H24A H 0.5416 0.2489 0.4753 0.118 Uiso 1 1 calc R . .
H24B H 0.5215 0.1947 0.3973 0.118 Uiso 1 1 calc R . .
H24C H 0.6233 0.2485 0.4297 0.118 Uiso 1 1 calc R . .
C25 C 0.6387(8) 0.0893(7) 0.4406(6) 0.082(3) Uani 1 1 d U . .
H25A H 0.6938 0.1117 0.4228 0.123 Uiso 1 1 calc R . .
H25B H 0.5835 0.0721 0.3965 0.123 Uiso 1 1 calc R . .
H25C H 0.6561 0.0447 0.4698 0.123 Uiso 1 1 calc R . .
C26 C 1.1958(8) 0.4376(6) 0.8382(7) 0.096(3) Uani 1 1 d DU A .
H26A H 1.1782 0.4890 0.8231 0.115 Uiso 1 1 calc RD . .
H26B H 1.2509 0.4468 0.8845 0.115 Uiso 1 1 calc R . .
C27 C 1.1139(8) 0.3946(6) 0.8585(7) 0.090(3) Uani 1 1 d DU A .
H27A H 1.1355 0.3815 0.9122 0.107 Uiso 1 1 calc R . .
H27B H 1.0634 0.4290 0.8560 0.107 Uiso 1 1 calc R . .
C28 C 1.1969(7) 0.4363(5) 0.7040(6) 0.061(2) Uani 1 1 d U A .
H28A H 1.2431 0.4295 0.6728 0.073 Uiso 1 1 calc R . .
H28B H 1.1969 0.4927 0.7146 0.073 Uiso 1 1 calc RD . .
C29 C 1.0946(6) 0.3989(5) 0.6588(7) 0.059(2) Uani 1 1 d U A .
H29A H 1.0466 0.4132 0.6858 0.070 Uiso 1 1 calc R . .
H29B H 1.0784 0.4185 0.6073 0.070 Uiso 1 1 calc R . .
C30 C 1.3350(7) 0.4047(6) 0.7997(6) 0.058(2) Uani 1 1 d U A .
H30A H 1.3548 0.3758 0.7590 0.070 Uiso 1 1 calc R . .
H30B H 1.3534 0.3774 0.8469 0.070 Uiso 1 1 calc R . .
C31 C 1.3921(7) 0.4855(6) 0.8143(6) 0.0618(19) Uani 1 1 d U . .
H31A H 1.3706 0.5167 0.8525 0.074 Uiso 1 1 calc R . .
H31B H 1.3804 0.5119 0.7662 0.074 Uiso 1 1 calc R . .
C32 C 1.5006(7) 0.4795(6) 0.8439(7) 0.068(2) Uani 1 1 d U . .
H32A H 1.5112 0.4512 0.8908 0.081 Uiso 1 1 calc R . .
H32B H 1.5216 0.4491 0.8049 0.081 Uiso 1 1 calc R . .
C33 C 1.5625(7) 0.5593(6) 0.8621(7) 0.076(3) Uani 1 1 d U . .
H33A H 1.5473 0.5897 0.8175 0.114 Uiso 1 1 calc R . .
H33B H 1.6311 0.5525 0.8745 0.114 Uiso 1 1 calc R . .
H33C H 1.5487 0.5866 0.9059 0.114 Uiso 1 1 calc R . .
C34 C 1.3155(8) 0.1630(7) 0.6232(5) 0.075(3) Uani 1 1 d DU A .
H34A H 1.3777 0.1936 0.6229 0.090 Uiso 1 1 calc R . .
H34B H 1.3254 0.1076 0.6236 0.090 Uiso 1 1 calc R . .
C35 C 1.2906(8) 0.1862(7) 0.6942(5) 0.077(3) Uani 1 1 d DU A .
H35A H 1.2547 0.1406 0.7100 0.093 Uiso 1 1 calc R . .
H35B H 1.3513 0.2014 0.7350 0.093 Uiso 1 1 calc R . .
C36 C 1.1741(6) 0.1031(6) 0.5256(7) 0.073(3) Uani 1 1 d DU A .
H36A H 1.1910 0.0617 0.5602 0.088 Uiso 1 1 calc R . .
H36B H 1.1769 0.0844 0.4738 0.088 Uiso 1 1 calc R . .
C37 C 1.0736(6) 0.1192(7) 0.5229(7) 0.080(3) Uani 1 1 d DU A .
H37A H 1.0425 0.1302 0.4699 0.096 Uiso 1 1 calc R . .
H37B H 1.0372 0.0710 0.5335 0.096 Uiso 1 1 calc R . .
C38 C 1.2993(7) 0.1920(6) 0.4941(5) 0.054(2) Uani 1 1 d U A .
H38A H 1.3516 0.2352 0.5167 0.065 Uiso 1 1 calc R . .
H38B H 1.3305 0.1463 0.4838 0.065 Uiso 1 1 calc R . .
C39 C 1.2419(7) 0.2143(6) 0.4196(5) 0.0584(18) Uani 1 1 d U . .
H39A H 1.2013 0.2537 0.4295 0.070 Uiso 1 1 calc R . .
H39B H 1.1983 0.1681 0.3914 0.070 Uiso 1 1 calc R . .
C40 C 1.3061(7) 0.2471(6) 0.3697(6) 0.0630(19) Uani 1 1 d U . .
H40A H 1.3547 0.2895 0.4001 0.076 Uiso 1 1 calc R . .
H40B H 1.3413 0.2057 0.3551 0.076 Uiso 1 1 calc R . .
C41 C 1.2487(8) 0.2786(7) 0.2971(6) 0.078(3) Uani 1 1 d U . .
H41A H 1.2009 0.2368 0.2665 0.117 Uiso 1 1 calc R . .
H41B H 1.2929 0.2982 0.2671 0.117 Uiso 1 1 calc R . .
H41C H 1.2155 0.3209 0.3112 0.117 Uiso 1 1 calc R . .
C42 C 0.7975(9) 0.4379(6) 0.6380(7) 0.074(3) Uani 1 1 d DU A .
H42A H 0.8468 0.4798 0.6682 0.089 Uiso 1 1 calc R . .
H42B H 0.7525 0.4617 0.5976 0.089 Uiso 1 1 calc R . .
C43 C 0.8459(8) 0.3815(5) 0.6015(6) 0.069(3) Uani 1 1 d DU A .
H43A H 0.8019 0.3604 0.5515 0.083 Uiso 1 1 calc R . .
H43B H 0.9047 0.4096 0.5915 0.083 Uiso 1 1 calc R . .
C44 C 0.7787(6) 0.4412(5) 0.7668(6) 0.046(2) Uani 1 1 d U A .
C45 C 0.8712(6) 0.4088(5) 0.8080(6) 0.044(2) Uani 1 1 d U A .
H45A H 0.9230 0.4234 0.7825 0.053 Uiso 1 1 calc R . .
H45B H 0.8933 0.4316 0.8618 0.053 Uiso 1 1 calc R . .
C46 C 0.6372(6) 0.4025(6) 0.6587(6) 0.0506(19) Uani 1 1 d U A .
H46A H 0.6033 0.3723 0.6912 0.061 Uiso 1 1 calc R . .
H46B H 0.6162 0.3757 0.6065 0.061 Uiso 1 1 calc R . .
C47 C 0.6044(6) 0.4834(6) 0.6548(6) 0.0519(17) Uani 1 1 d U . .
H47A H 0.6200 0.5095 0.7072 0.062 Uiso 1 1 calc R . .
H47B H 0.6397 0.5153 0.6243 0.062 Uiso 1 1 calc R . .
C48 C 0.4957(7) 0.4775(6) 0.6186(6) 0.0558(18) Uani 1 1 d U . .
H48A H 0.4606 0.4467 0.6500 0.067 Uiso 1 1 calc R . .
H48B H 0.4801 0.4499 0.5669 0.067 Uiso 1 1 calc R . .
C49 C 0.4614(7) 0.5575(6) 0.6120(6) 0.065(2) Uani 1 1 d U . .
H49A H 0.4801 0.5862 0.6626 0.097 Uiso 1 1 calc R . .
H49B H 0.3908 0.5511 0.5922 0.097 Uiso 1 1 calc R . .
H49C H 0.4912 0.5863 0.5769 0.097 Uiso 1 1 calc R . .
C50 C 0.6946(6) 0.1180(5) 0.8922(5) 0.0413(19) Uani 1 1 d U A .
H50A H 0.6722 0.0898 0.8407 0.050 Uiso 1 1 calc R . .
H50B H 0.6714 0.0851 0.9287 0.050 Uiso 1 1 calc R . .
C51 C 0.8043(6) 0.1327(5) 0.9158(5) 0.0409(19) Uani 1 1 d U A .
H51A H 0.8276 0.1481 0.9714 0.049 Uiso 1 1 calc R . .
H51B H 0.8310 0.0847 0.9050 0.049 Uiso 1 1 calc R . .
C52 C 0.5704(6) 0.1933(5) 0.8225(4) 0.0338(17) Uani 1 1 d U A .
H52A H 0.5375 0.2392 0.8284 0.041 Uiso 1 1 calc R . .
H52B H 0.5233 0.1461 0.8185 0.041 Uiso 1 1 calc R . .
C53 C 0.6043(6) 0.1960(5) 0.7511(5) 0.0329(17) Uani 1 1 d U A .
H53A H 0.6238 0.1453 0.7384 0.039 Uiso 1 1 calc R . .
H53B H 0.5513 0.2069 0.7078 0.039 Uiso 1 1 calc R . .
C54 C 0.6182(7) 0.2094(8) 0.9604(5) 0.071(2) Uani 1 1 d U A .
H54A H 0.5693 0.1656 0.9636 0.086 Uiso 1 1 calc R . .
H54B H 0.5851 0.2563 0.9529 0.086 Uiso 1 1 calc R . .
C55 C 0.6943(7) 0.2223(8) 1.0362(5) 0.079(2) Uani 1 1 d U . .
H55A H 0.7494 0.2601 1.0321 0.095 Uiso 1 1 calc R . .
H55B H 0.7187 0.1728 1.0506 0.095 Uiso 1 1 calc R . .
C56 C 0.6475(7) 0.2540(8) 1.0978(5) 0.085(2) Uani 1 1 d DU . .
H56A H 0.6153 0.2991 1.0788 0.102 Uiso 1 1 calc R . .
H56B H 0.5969 0.2133 1.1045 0.102 Uiso 1 1 calc R . .
C57 C 0.7163(8) 0.2784(9) 1.1738(5) 0.109(3) Uani 1 1 d DU . .
H57A H 0.7369 0.2323 1.1988 0.163 Uiso 1 1 calc R . .
H57B H 0.6844 0.3075 1.2057 0.163 Uiso 1 1 calc R . .
H57C H 0.7728 0.3115 1.1670 0.163 Uiso 1 1 calc R . .
O1 O 0.8557(3) 0.1953(3) 0.7157(3) 0.0215(12) Uani 1 1 d . . .
H1 H 0.8267 0.1461 0.7123 0.026 Uiso 1 1 d R . .
O2 O 1.0485(3) 0.1967(3) 0.7325(3) 0.0252(13) Uani 1 1 d . . .
H2 H 1.0554 0.1460 0.7341 0.030 Uiso 1 1 d R . .
O3 O 0.9609(4) 0.0905(3) 0.8304(3) 0.0323(14) Uani 1 1 d . . .
O4 O 1.0589(5) 0.0528(4) 0.7628(5) 0.075(3) Uani 1 1 d . . .
O5 O 1.0018(4) 0.2975(3) 0.9493(3) 0.0336(14) Uani 1 1 d . . .
O6 O 0.8631(4) 0.3279(3) 0.9709(3) 0.0378(15) Uani 1 1 d . . .
O7 O 1.1242(4) 0.1979(3) 0.9028(3) 0.0364(15) Uani 1 1 d . . .
O8 O 1.2405(4) 0.2399(3) 0.8477(3) 0.0378(15) Uani 1 1 d . . .
O9 O 0.9304(4) 0.2776(3) 0.5051(3) 0.0369(15) Uani 1 1 d . . .
O10 O 1.0807(4) 0.3081(4) 0.4894(4) 0.0456(17) Uani 1 1 d . . .
O11 O 0.7808(4) 0.1770(3) 0.5483(3) 0.0346(14) Uani 1 1 d . . .
O12 O 0.6792(4) 0.2305(3) 0.6049(3) 0.0334(14) Uani 1 1 d . . .
O13 O 1.0732(3) 0.3272(3) 0.8131(3) 0.0244(13) Uani 1 1 d . . .
O14 O 1.0905(4) 0.3177(3) 0.6516(3) 0.0342(14) Uani 1 1 d . . .
O15 O 1.2359(3) 0.2467(3) 0.6888(3) 0.0302(14) Uani 1 1 d . . .
O16 O 1.0634(4) 0.1762(3) 0.5695(3) 0.0329(14) Uani 1 1 d . . .
O17 O 0.8719(3) 0.3204(3) 0.6444(3) 0.0247(13) Uani 1 1 d . . .
O18 O 0.8526(3) 0.3256(3) 0.8065(3) 0.0246(13) Uani 1 1 d . . .
O19 O 0.8349(4) 0.1916(3) 0.8748(3) 0.0255(13) Uani 1 1 d . . .
O20 O 0.6849(4) 0.2559(3) 0.7631(3) 0.0259(13) Uani 1 1 d . . .
O21 O 0.7330(5) 1.0562(3) 0.7086(4) 0.0512(18) Uani 1 1 d . . .
O22 O 0.6334(5) 0.9520(4) 0.6628(4) 0.058(2) Uani 1 1 d . . .
O23 O 0.7514(5) 0.9869(4) 0.6134(5) 0.079(3) Uani 1 1 d . . .
O26 O 0.9140(4) 0.0787(3) 0.6085(3) 0.0347(14) Uani 1 1 d . . .
H26C H 0.9489 0.0412 0.5996 0.042 Uiso 1 1 d R A .
H26D H 0.8617 0.0477 0.6135 0.042 Uiso 1 1 d R . .
N1 N 1.2280(6) 0.4007(4) 0.7768(5) 0.053(2) Uani 1 1 d . . .
N2 N 1.2445(5) 0.1729(4) 0.5527(4) 0.0388(19) Uani 1 1 d . . .
N3 N 0.7430(5) 0.4005(4) 0.6887(4) 0.043(2) Uani 1 1 d . . .
N4 N 0.6533(4) 0.1924(4) 0.8910(4) 0.0331(18) Uani 1 1 d . . .
N5 N 1.2706(6) 0.3471(5) 0.5747(5) 0.059(3) Uani 1 1 d . . .
N6 N 1.2708(6) 0.3876(6) 0.5230(7) 0.072(3) Uani 1 1 d . A .
N7 N 1.2771(8) 0.4266(7) 0.4737(7) 0.106(4) Uani 1 1 d . . .
N8 N 0.6872(5) 0.3632(5) 0.8932(5) 0.054(2) Uani 1 1 d . . .
N9 N 0.7008(6) 0.4045(5) 0.9509(6) 0.066(3) Uani 1 1 d . A .
N10 N 0.7080(9) 0.4453(7) 1.0046(6) 0.117(5) Uani 1 1 d . . .
N11 N 0.7065(5) 0.9991(4) 0.6616(4) 0.0375(19) Uani 1 1 d . . .

loop_
_atom_site_aniso_label
_atom_site_aniso_U_11
_atom_site_aniso_U_22
_atom_site_aniso_U_33
_atom_site_aniso_U_23
_atom_site_aniso_U_13
_atom_site_aniso_U_12
Y1 0.0191(4) 0.0239(4) 0.0286(5) -0.0016(3) 0.0075(4) 0.0052(3)
Y2 0.0245(5) 0.0253(5) 0.0312(5) 0.0028(4) 0.0134(4) 0.0062(4)
Fe1 0.0209(7) 0.0249(7) 0.0428(8) -0.0080(6) 0.0138(6) 0.0013(5)
Fe2 0.0304(8) 0.0429(8) 0.0515(9) 0.0189(7) 0.0249(7) 0.0169(6)
Fe3 0.0183(6) 0.0287(7) 0.0323(7) 0.0027(5) 0.0083(5) 0.0063(5)
Fe4 0.0216(7) 0.0353(7) 0.0326(7) -0.0111(6) 0.0084(6) 0.0053(5)
C1 0.065(5) 0.031(3) 0.071(5) 0.008(3) 0.021(4) 0.008(4)
C2 0.073(4) 0.033(3) 0.075(5) 0.010(3) 0.020(4) 0.008(3)
C3 0.076(5) 0.033(5) 0.079(6) 0.017(5) 0.017(5) 0.002(5)
C3' 0.076(5) 0.036(5) 0.079(6) 0.015(5) 0.021(4) 0.004(4)
C4 0.078(6) 0.039(5) 0.077(5) 0.014(4) 0.015(5) 0.006(5)
C4' 0.075(5) 0.041(5) 0.079(6) 0.016(5) 0.015(5) 0.006(5)
C5 0.102(6) 0.044(4) 0.090(6) -0.005(4) 0.027(5) 0.002(5)
C6 0.046(4) 0.033(3) 0.029(3) -0.002(3) 0.008(3) 0.008(3)
C7 0.049(3) 0.036(3) 0.031(3) -0.003(2) 0.006(3) 0.009(3)
C8 0.044(4) 0.057(5) 0.042(4) -0.017(4) 0.004(4) 0.008(3)
C9 0.044(4) 0.038(4) 0.033(4) -0.014(3) 0.002(4) 0.002(3)
C10 0.086(5) 0.043(4) 0.038(4) 0.004(3) 0.005(4) 0.017(4)
C11 0.034(4) 0.079(5) 0.059(5) 0.005(4) 0.009(3) 0.018(4)
C12 0.038(4) 0.090(5) 0.064(4) 0.009(4) 0.005(3) 0.016(3)
C13 0.057(5) 0.104(6) 0.077(6) 0.000(5) -0.006(4) 0.002(4)
C14 0.052(5) 0.089(6) 0.076(6) 0.017(5) 0.005(4) 0.027(4)
C15 0.048(5) 0.126(7) 0.067(5) 0.019(5) 0.006(4) 0.017(5)
C16 0.045(4) 0.048(4) 0.054(4) 0.018(3) 0.017(4) 0.022(3)
C17 0.048(3) 0.050(3) 0.054(4) 0.019(3) 0.018(3) 0.021(3)
C18 0.052(4) 0.077(5) 0.067(5) 0.032(4) 0.018(4) 0.031(4)
C19 0.068(5) 0.053(4) 0.065(5) 0.028(4) -0.002(5) 0.007(4)
C20 0.070(5) 0.067(5) 0.060(5) 0.005(4) 0.007(4) 0.034(4)
C21 0.039(4) 0.074(5) 0.040(4) -0.001(3) 0.001(3) 0.012(3)
C22 0.045(4) 0.080(4) 0.048(4) -0.005(3) -0.003(3) 0.011(3)
C23 0.043(4) 0.059(5) 0.056(5) -0.011(4) -0.007(4) 0.003(4)
C24 0.065(5) 0.097(5) 0.058(5) 0.014(4) -0.014(4) 0.007(4)
C25 0.056(5) 0.112(6) 0.064(5) -0.033(4) -0.004(4) 0.011(5)
C26 0.101(7) 0.074(6) 0.122(8) -0.063(6) 0.081(6) -0.040(5)
C27 0.095(7) 0.068(6) 0.115(8) -0.063(6) 0.079(6) -0.035(5)
C28 0.033(4) 0.029(4) 0.121(7) 0.006(4) 0.019(5) 0.003(3)
C29 0.030(4) 0.028(4) 0.119(7) 0.007(4) 0.021(5) 0.005(3)
C30 0.046(4) 0.053(4) 0.069(5) -0.009(4) 0.021(4) -0.028(3)
C31 0.048(4) 0.056(4) 0.074(4) -0.013(4) 0.023(4) -0.029(3)
C32 0.052(4) 0.061(4) 0.079(5) -0.009(4) 0.015(4) -0.031(3)
C33 0.056(5) 0.069(5) 0.091(6) -0.010(5) 0.021(5) -0.039(4)
C34 0.069(6) 0.122(8) 0.042(5) -0.014(5) 0.008(4) 0.069(6)
C35 0.070(6) 0.125(8) 0.044(5) -0.017(5) 0.007(4) 0.069(6)
C36 0.043(5) 0.072(6) 0.105(7) -0.042(5) 0.026(5) 0.012(4)
C37 0.043(5) 0.080(6) 0.113(7) -0.049(5) 0.023(5) 0.009(4)
C38 0.053(5) 0.076(5) 0.038(4) -0.011(4) 0.028(3) -0.002(4)
C39 0.061(4) 0.078(4) 0.039(3) -0.008(3) 0.028(3) -0.008(4)
C40 0.069(5) 0.079(5) 0.046(4) -0.007(3) 0.034(3) -0.009(4)
C41 0.096(6) 0.089(6) 0.050(5) 0.003(4) 0.033(4) -0.018(5)
C42 0.099(7) 0.053(5) 0.104(7) 0.037(5) 0.064(6) 0.046(5)
C43 0.095(7) 0.046(5) 0.099(7) 0.038(5) 0.064(6) 0.043(5)
C44 0.033(4) 0.025(4) 0.070(5) -0.002(4) -0.009(4) 0.011(3)
C45 0.030(4) 0.025(4) 0.069(5) 0.000(4) -0.004(4) 0.011(3)
C46 0.046(4) 0.067(4) 0.049(4) 0.013(4) 0.015(3) 0.042(3)
C47 0.047(3) 0.069(4) 0.052(4) 0.015(3) 0.018(3) 0.043(3)
C48 0.049(4) 0.074(4) 0.055(4) 0.013(3) 0.016(3) 0.043(3)
C49 0.058(5) 0.078(5) 0.070(5) 0.021(5) 0.016(4) 0.048(4)
C50 0.027(4) 0.047(4) 0.051(5) 0.011(4) 0.010(4) 0.006(3)
C51 0.026(4) 0.048(4) 0.050(5) 0.010(4) 0.011(4) 0.006(3)
C52 0.025(4) 0.040(4) 0.034(4) -0.003(3) 0.009(3) -0.005(3)
C53 0.023(4) 0.039(4) 0.034(4) -0.003(3) 0.008(3) -0.004(3)
C54 0.040(4) 0.152(7) 0.022(4) -0.009(4) 0.021(3) -0.007(5)
C55 0.047(4) 0.161(7) 0.026(3) -0.009(4) 0.017(3) -0.011(4)
C56 0.055(4) 0.169(7) 0.026(4) -0.011(4) 0.019(3) -0.016(4)
C57 0.078(6) 0.191(8) 0.040(4) -0.021(6) 0.007(4) -0.025(6)
O1 0.016(3) 0.018(3) 0.029(3) -0.002(2) 0.004(2) -0.001(2)
O2 0.015(3) 0.021(3) 0.041(3) -0.005(2) 0.011(3) 0.001(2)
O3 0.031(3) 0.026(3) 0.044(4) 0.002(3) 0.016(3) 0.009(3)
O4 0.081(5) 0.032(4) 0.142(8) 0.013(4) 0.078(6) 0.017(4)
O5 0.026(3) 0.049(4) 0.023(3) -0.002(3) 0.006(3) -0.003(3)
O6 0.028(4) 0.045(4) 0.041(4) -0.010(3) 0.012(3) 0.004(3)
O7 0.022(3) 0.034(3) 0.048(4) -0.001(3) 0.000(3) 0.005(3)
O8 0.022(3) 0.045(4) 0.044(4) -0.013(3) 0.003(3) 0.011(3)
O9 0.031(3) 0.049(4) 0.044(4) 0.022(3) 0.027(3) 0.015(3)
O10 0.033(4) 0.058(4) 0.062(4) 0.034(3) 0.029(3) 0.025(3)
O11 0.036(4) 0.041(4) 0.026(3) -0.001(3) 0.008(3) 0.007(3)
O12 0.023(3) 0.040(4) 0.034(4) 0.004(3) 0.002(3) 0.001(3)
O13 0.018(3) 0.023(3) 0.030(3) -0.007(2) 0.003(2) 0.005(2)
O14 0.029(3) 0.023(3) 0.058(4) 0.007(3) 0.022(3) 0.007(3)
O15 0.018(3) 0.033(3) 0.039(4) -0.014(3) 0.010(3) 0.004(3)
O16 0.030(3) 0.036(3) 0.038(4) 0.005(3) 0.016(3) 0.012(3)
O17 0.021(3) 0.026(3) 0.029(3) 0.006(2) 0.006(3) 0.006(2)
O18 0.016(3) 0.016(3) 0.041(3) -0.005(2) 0.007(3) 0.003(2)
O19 0.025(3) 0.027(3) 0.027(3) 0.003(2) 0.011(3) 0.005(2)
O20 0.022(3) 0.031(3) 0.027(3) -0.001(2) 0.009(3) 0.009(2)
O21 0.059(4) 0.037(4) 0.057(4) -0.024(3) 0.028(4) -0.013(3)
O22 0.049(4) 0.050(4) 0.070(5) -0.015(4) 0.023(4) -0.024(4)
O23 0.081(6) 0.071(5) 0.091(6) -0.041(5) 0.059(5) -0.025(4)
O26 0.037(3) 0.021(3) 0.041(4) -0.010(3) 0.006(3) -0.001(3)
N1 0.059(6) 0.040(5) 0.066(6) -0.028(4) 0.044(5) -0.013(4)
N2 0.028(4) 0.065(5) 0.024(4) -0.006(4) 0.000(3) 0.024(4)
N3 0.038(5) 0.052(5) 0.061(6) 0.034(4) 0.036(4) 0.030(4)
N4 0.022(4) 0.053(5) 0.025(4) -0.008(3) 0.009(3) 0.005(3)
N5 0.040(5) 0.057(6) 0.098(7) 0.041(5) 0.045(5) 0.013(4)
N6 0.046(6) 0.069(7) 0.125(9) 0.049(7) 0.050(6) 0.022(5)
N7 0.093(9) 0.102(9) 0.151(11) 0.094(9) 0.058(8) 0.031(7)
N8 0.029(5) 0.050(5) 0.078(6) -0.032(5) 0.019(4) -0.002(4)
N9 0.061(6) 0.061(6) 0.081(8) -0.017(6) 0.022(6) 0.021(5)
N10 0.128(10) 0.137(11) 0.079(8) -0.050(8) 0.004(7) 0.071(9)
N11 0.036(5) 0.040(5) 0.039(5) -0.006(4) 0.013(4) 0.009(4)

loop_
_atom_type_symbol
_atom_type_description
_atom_type_scat_dispersion_real
_atom_type_scat_dispersion_imag
_atom_type_scat_source
C C 0.0033 0.0016 'International Tables Vol C Tables 4.2.6.8 and 6.1.1.4'
H H 0.0000 0.0000 'International Tables Vol C Tables 4.2.6.8 and 6.1.1.4'
N N 0.0061 0.0033 'International Tables Vol C Tables 4.2.6.8 and 6.1.1.4'
O O 0.0106 0.0060 'International Tables Vol C Tables 4.2.6.8 and 6.1.1.4'
Fe Fe 0.3463 0.8444 'International Tables Vol C Tables 4.2.6.8 and 6.1.1.4'
Y Y -2.7962 3.5667 'International Tables Vol C Tables 4.2.6.8 and 6.1.1.4'

loop_
_geom_angle_atom_site_label_1
_geom_angle_atom_site_label_2
_geom_angle_atom_site_label_3
_geom_angle
O3 Y1 O19 78.30(18)
O3 Y1 O13 138.98(18)
O19 Y1 O13 142.70(17)
O3 Y1 O5 121.2(2)
O19 Y1 O5 76.35(18)
O13 Y1 O5 79.73(18)
O3 Y1 O7 75.03(19)
O19 Y1 O7 122.87(19)
O13 Y1 O7 77.35(19)
O5 Y1 O7 76.06(19)
O3 Y1 O1 82.22(18)
O19 Y1 O1 79.43(17)
O13 Y1 O1 103.08(17)
O5 Y1 O1 141.11(18)
O7 Y1 O1 142.77(18)
O3 Y1 O2 79.12(18)
O19 Y1 O2 143.19(17)
O13 Y1 O2 65.80(16)
O5 Y1 O2 140.45(18)
O7 Y1 O2 77.93(19)
O1 Y1 O2 69.00(16)
O3 Y1 O18 136.53(17)
O19 Y1 O18 66.85(17)
O13 Y1 O18 79.79(16)
O5 Y1 O18 75.66(18)
O7 Y1 O18 146.24(17)
O1 Y1 O18 66.96(16)
O2 Y1 O18 114.38(17)
O3 Y1 Fe1 104.95(13)
O19 Y1 Fe1 172.91(13)
O13 Y1 Fe1 34.69(12)
O5 Y1 Fe1 106.60(14)
O7 Y1 Fe1 64.22(15)
O1 Y1 Fe1 94.67(12)
O2 Y1 Fe1 34.31(11)
O18 Y1 Fe1 107.32(12)
O3 Y1 Fe4 109.47(13)
O19 Y1 Fe4 32.13(12)
O13 Y1 Fe4 111.33(12)
O5 Y1 Fe4 66.60(13)
O7 Y1 Fe4 138.66(15)
O1 Y1 Fe4 76.70(12)
O2 Y1 Fe4 143.23(12)
O18 Y1 Fe4 35.86(12)
Fe1 Y1 Fe4 142.79(4)
O3 Y1 Y2 90.00(14)
O19 Y1 Y2 116.58(13)
O13 Y1 Y2 73.63(13)
O5 Y1 Y2 148.63(14)
O7 Y1 Y2 112.98(15)
O1 Y1 Y2 37.15(12)
O2 Y1 Y2 35.08(12)
O18 Y1 Y2 83.50(12)
Fe1 Y1 Y2 57.62(3)
Fe4 Y1 Y2 108.16(3)
O16 Y2 O17 143.54(19)
O16 Y2 O9 75.89(19)
O17 Y2 O9 79.45(18)
O16 Y2 O11 120.46(19)
O17 Y2 O11 78.99(18)
O9 Y2 O11 77.6(2)
O16 Y2 O26 75.82(19)
O17 Y2 O26 140.46(19)
O9 Y2 O26 120.0(2)
O11 Y2 O26 73.16(19)
O16 Y2 O2 81.48(18)
O17 Y2 O2 103.22(17)
O9 Y2 O2 142.29(19)
O11 Y2 O2 140.06(18)
O26 Y2 O2 82.06(18)
O16 Y2 O1 143.94(18)
O17 Y2 O1 66.41(17)
O9 Y2 O1 140.02(17)
O11 Y2 O1 76.00(17)
O26 Y2 O1 79.84(17)
O2 Y2 O1 69.04(16)
O16 Y2 O14 68.60(18)
O17 Y2 O14 79.90(17)
O9 Y2 O14 76.6(2)
O11 Y2 O14 149.20(18)
O26 Y2 O14 135.38(17)
O2 Y2 O14 67.10(17)
O1 Y2 O14 115.05(17)
O16 Y2 Fe3 174.86(14)
O17 Y2 Fe3 34.47(13)
O9 Y2 Fe3 106.05(13)
O11 Y2 Fe3 64.68(13)
O26 Y2 Fe3 106.75(14)
O2 Y2 Fe3 94.39(12)
O1 Y2 Fe3 34.74(11)
O14 Y2 Fe3 107.01(12)
O16 Y2 Fe2 32.86(14)
O17 Y2 Fe2 112.08(13)
O9 Y2 Fe2 67.64(14)
O11 Y2 Fe2 140.01(14)
O26 Y2 Fe2 107.30(14)
O2 Y2 Fe2 76.94(12)
O1 Y2 Fe2 143.98(12)
O14 Y2 Fe2 36.55(12)
Fe3 Y2 Fe2 143.19(4)
O16 Y2 Y1 118.10(14)
O17 Y2 Y1 74.30(13)
O9 Y2 Y1 149.49(15)
O11 Y2 Y1 111.64(13)
O26 Y2 Y1 90.40(13)
O2 Y2 Y1 36.64(11)
O1 Y2 Y1 35.63(11)
O14 Y2 Y1 83.62(13)
Fe3 Y2 Y1 57.90(3)
Fe2 Y2 Y1 108.35(3)
O2 Fe1 O8 99.9(2)
O2 Fe1 O15 101.8(2)
O8 Fe1 O15 92.8(2)
O2 Fe1 O13 81.7(2)
O8 Fe1 O13 96.1(2)
O15 Fe1 O13 169.8(2)
O2 Fe1 O14 84.7(2)
O8 Fe1 O14 168.9(2)
O15 Fe1 O14 76.4(2)
O13 Fe1 O14 94.6(2)
O2 Fe1 N1 155.8(3)
O8 Fe1 N1 97.1(3)
O15 Fe1 N1 94.4(2)
O13 Fe1 N1 79.5(2)
O14 Fe1 N1 81.7(3)
O2 Fe1 Y1 44.86(14)
O8 Fe1 Y1 85.71(17)
O15 Fe1 Y1 145.21(16)
O13 Fe1 Y1 41.13(14)
O14 Fe1 Y1 104.43(15)
N1 Fe1 Y1 120.29(18)
O16 Fe2 N5 167.1(3)
O16 Fe2 O15 95.8(2)
N5 Fe2 O15 91.9(3)
O16 Fe2 O10 88.4(2)
N5 Fe2 O10 86.7(3)
O15 Fe2 O10 165.6(2)
O16 Fe2 O14 85.8(2)
N5 Fe2 O14 106.2(3)
O15 Fe2 O14 76.6(2)
O10 Fe2 O14 90.1(2)
O16 Fe2 N2 80.4(2)
N5 Fe2 N2 90.5(3)
O15 Fe2 N2 81.4(2)
O10 Fe2 N2 112.9(2)
O14 Fe2 N2 152.6(2)
O16 Fe2 Y2 39.06(15)
N5 Fe2 Y2 150.9(2)
O15 Fe2 Y2 93.33(15)
O10 Fe2 Y2 81.27(16)
O14 Fe2 Y2 47.80(15)
N2 Fe2 Y2 118.6(2)
O12 Fe3 O1 97.8(2)
O12 Fe3 O20 93.0(2)
O1 Fe3 O20 102.7(2)
O12 Fe3 O17 95.4(2)
O1 Fe3 O17 82.0(2)
O20 Fe3 O17 169.7(2)
O12 Fe3 O18 168.8(2)
O1 Fe3 O18 85.39(19)
O20 Fe3 O18 75.8(2)
O17 Fe3 O18 95.7(2)
O12 Fe3 N3 99.1(3)
O1 Fe3 N3 156.1(2)
O20 Fe3 N3 93.0(2)
O17 Fe3 N3 79.8(2)
O18 Fe3 N3 81.2(3)
O12 Fe3 Y2 84.91(16)
O1 Fe3 Y2 45.05(14)
O20 Fe3 Y2 146.59(15)
O17 Fe3 Y2 40.66(14)
O18 Fe3 Y2 104.69(13)
N3 Fe3 Y2 120.24(17)
O19 Fe4 N8 165.0(3)
O19 Fe4 O20 95.2(2)
N8 Fe4 O20 93.9(3)
O19 Fe4 O6 88.7(2)
N8 Fe4 O6 85.1(3)
O20 Fe4 O6 166.6(2)
O19 Fe4 O18 85.1(2)
N8 Fe4 O18 108.7(3)
O20 Fe4 O18 75.6(2)
O6 Fe4 O18 91.9(2)
O19 Fe4 N4 80.8(2)
N8 Fe4 N4 89.1(3)
O20 Fe4 N4 80.5(2)
O6 Fe4 N4 112.9(2)
O18 Fe4 N4 151.0(2)
O19 Fe4 Y1 38.55(15)
N8 Fe4 Y1 152.1(2)
O20 Fe4 Y1 93.92(14)
O6 Fe4 Y1 81.15(15)
O18 Fe4 Y1 48.11(13)
N4 Fe4 Y1 118.68(18)
O4 C1 O3 123.0(9)
O4 C1 C2 117.7(9)
O3 C1 C2 119.3(9)
C5 C2 C1 112.6(9)
C5 C2 C4' 96.3(11)
C1 C2 C4' 104.6(10)
C5 C2 C3' 118.7(11)
C1 C2 C3' 112.9(10)
C4' C2 C3' 109.5(13)
C5 C2 C4 131.2(12)
C1 C2 C4 107.2(11)
C4' C2 C4 46.0(11)
C3' C2 C4 66.4(12)
C5 C2 C3 92.1(12)
C1 C2 C3 108.8(11)
C4' C2 C3 139.2(14)
C3' C2 C3 34.9(11)
C4 C2 C3 100.8(14)
C2 C3 H3A 109.5
C2 C3 H3B 109.5
C2 C3 H3C 109.5
C2 C3' H3D 109.5
C2 C3' H3E 109.5
H3D C3' H3E 109.5
C2 C3' H3F 109.5
H3D C3' H3F 109.5
H3E C3' H3F 109.5
C2 C4 H4A 109.5
C2 C4 H4B 109.5
C2 C4 H4C 109.5
C2 C4' H4D 109.5
C2 C4' H4E 109.5
H4D C4' H4E 109.5
C2 C4' H4F 109.5
H4D C4' H4F 109.5
H4E C4' H4F 109.5
C2 C5 H5A 109.5
C2 C5 H5B 109.5
H5A C5 H5B 109.5
C2 C5 H5C 109.5
H5A C5 H5C 109.5
H5B C5 H5C 109.5
O5 C6 O6 124.8(8)
O5 C6 C7 117.2(8)
O6 C6 C7 117.9(8)
C9 C7 C8 110.5(7)
C9 C7 C10 108.8(8)
C8 C7 C10 110.0(8)
C9 C7 C6 112.0(7)
C8 C7 C6 111.1(7)
C10 C7 C6 104.3(7)
C7 C8 H8A 109.5
C7 C8 H8B 109.5
H8A C8 H8B 109.5
C7 C8 H8C 109.5
H8A C8 H8C 109.5
H8B C8 H8C 109.5
C7 C9 H9A 109.5
C7 C9 H9B 109.5
H9A C9 H9B 109.5
C7 C9 H9C 109.5
H9A C9 H9C 109.5
H9B C9 H9C 109.5
C7 C10 H10A 109.5
C7 C10 H10B 109.5
H10A C10 H10B 109.5
C7 C10 H10C 109.5
H10A C10 H10C 109.5
H10B C10 H10C 109.5
O7 C11 O8 123.1(9)
O7 C11 C12 120.9(10)
O8 C11 C12 116.0(9)
C15 C12 C11 111.0(9)
C15 C12 C13 113.9(10)
C11 C12 C13 109.7(10)
C15 C12 C14 108.9(10)
C11 C12 C14 105.3(9)
C13 C12 C14 107.6(9)
C12 C13 H13A 109.5
C12 C13 H13B 109.5
H13A C13 H13B 109.5
C12 C13 H13C 109.5
H13A C13 H13C 109.5
H13B C13 H13C 109.5
C12 C14 H14A 109.5
C12 C14 H14B 109.5
H14A C14 H14B 109.5
C12 C14 H14C 109.5
H14A C14 H14C 109.5
H14B C14 H14C 109.5
C12 C15 H15A 109.5
C12 C15 H15B 109.5
H15A C15 H15B 109.5
C12 C15 H15C 109.5
H15A C15 H15C 109.5
H15B C15 H15C 109.5
O9 C16 O10 126.7(8)
O9 C16 C17 118.6(8)
O10 C16 C17 114.6(8)
C19 C17 C18 109.8(8)
C19 C17 C16 109.3(8)
C18 C17 C16 110.8(8)
C19 C17 C20 108.4(9)
C18 C17 C20 109.3(9)
C16 C17 C20 109.2(7)
C17 C18 H18A 109.5
C17 C18 H18B 109.5
H18A C18 H18B 109.5
C17 C18 H18C 109.5
H18A C18 H18C 109.5
H18B C18 H18C 109.5
C17 C19 H19A 109.5
C17 C19 H19B 109.5
H19A C19 H19B 109.5
C17 C19 H19C 109.5
H19A C19 H19C 109.5
H19B C19 H19C 109.5
C17 C20 H20A 109.5
C17 C20 H20B 109.5
H20A C20 H20B 109.5
C17 C20 H20C 109.5
H20A C20 H20C 109.5
H20B C20 H20C 109.5
O11 C21 O12 123.8(9)
O11 C21 C22 119.0(9)
O12 C21 C22 117.1(9)
C25 C22 C21 112.5(9)
C25 C22 C23 109.2(10)
C21 C22 C23 109.5(9)
C25 C22 C24 111.4(10)
C21 C22 C24 105.7(9)
C23 C22 C24 108.4(8)
C22 C23 H23A 109.5
C22 C23 H23B 109.5
H23A C23 H23B 109.5
C22 C23 H23C 109.5
H23A C23 H23C 109.5
H23B C23 H23C 109.5
C22 C24 H24A 109.5
C22 C24 H24B 109.5
H24A C24 H24B 109.5
C22 C24 H24C 109.5
H24A C24 H24C 109.5
H24B C24 H24C 109.5
C22 C25 H25A 109.5
C22 C25 H25B 109.5
H25A C25 H25B 109.5
C22 C25 H25C 109.5
H25A C25 H25C 109.5
H25B C25 H25C 109.5
N1 C26 C27 115.9(8)
N1 C26 H26A 108.3
C27 C26 H26A 108.3
N1 C26 H26B 108.3
C27 C26 H26B 108.3
H26A C26 H26B 107.4
O13 C27 C26 115.2(8)
O13 C27 H27A 108.5
C26 C27 H27A 108.5
O13 C27 H27B 108.5
C26 C27 H27B 108.5
H27A C27 H27B 107.5
N1 C28 C29 110.8(8)
N1 C28 H28A 109.5
C29 C28 H28A 109.5
N1 C28 H28B 109.5
C29 C28 H28B 109.5
H28A C28 H28B 108.1
O14 C29 C28 110.0(7)
O14 C29 H29A 109.7
C28 C29 H29A 109.7
O14 C29 H29B 109.7
C28 C29 H29B 109.7
H29A C29 H29B 108.2
N1 C30 C31 116.3(9)
N1 C30 H30A 108.2
C31 C30 H30A 108.2
N1 C30 H30B 108.2
C31 C30 H30B 108.2
H30A C30 H30B 107.4
C30 C31 C32 109.6(9)
C30 C31 H31A 109.7
C32 C31 H31A 109.7
C30 C31 H31B 109.7
C32 C31 H31B 109.7
H31A C31 H31B 108.2
C33 C32 C31 112.5(9)
C33 C32 H32A 109.1
C31 C32 H32A 109.1
C33 C32 H32B 109.1
C31 C32 H32B 109.1
H32A C32 H32B 107.8
C32 C33 H33A 109.5
C32 C33 H33B 109.5
H33A C33 H33B 109.5
C32 C33 H33C 109.5
H33A C33 H33C 109.5
H33B C33 H33C 109.5
N2 C34 C35 115.5(7)
N2 C34 H34A 108.4
C35 C34 H34A 108.4
N2 C34 H34B 108.4
C35 C34 H34B 108.4
H34A C34 H34B 107.5
O15 C35 C34 114.6(8)
O15 C35 H35A 108.6
C34 C35 H35A 108.6
O15 C35 H35B 108.6
C34 C35 H35B 108.6
H35A C35 H35B 107.6
N2 C36 C37 111.3(8)
N2 C36 H36A 109.4
C37 C36 H36A 109.4
N2 C36 H36B 109.4
C37 C36 H36B 109.4
H36A C36 H36B 108.0
O16 C37 C36 117.9(8)
O16 C37 H37A 107.8
C36 C37 H37A 107.8
O16 C37 H37B 107.8
C36 C37 H37B 107.8
H37A C37 H37B 107.2
C39 C38 N2 116.3(8)
C39 C38 H38A 108.2
N2 C38 H38A 108.2
C39 C38 H38B 108.2
N2 C38 H38B 108.2
H38A C38 H38B 107.4
C38 C39 C40 112.4(8)
C38 C39 H39A 109.1
C40 C39 H39A 109.1
C38 C39 H39B 109.1
C40 C39 H39B 109.1
H39A C39 H39B 107.9
C41 C40 C39 112.8(9)
C41 C40 H40A 109.0
C39 C40 H40A 109.0
C41 C40 H40B 109.0
C39 C40 H40B 109.0
H40A C40 H40B 107.8
C40 C41 H41A 109.5
C40 C41 H41B 109.5
H41A C41 H41B 109.5
C40 C41 H41C 109.5
H41A C41 H41C 109.5
H41B C41 H41C 109.5
N3 C42 C43 112.1(8)
N3 C42 H42A 109.2
C43 C42 H42A 109.2
N3 C42 H42B 109.2
C43 C42 H42B 109.2
H42A C42 H42B 107.9
O17 C43 C42 114.4(8)
O17 C43 H43A 108.6
C42 C43 H43A 108.6
O17 C43 H43B 108.6
C42 C43 H43B 108.6
H43A C43 H43B 107.6
N3 C44 C45 107.9(7)
O18 C45 C44 110.0(7)
O18 C45 H45A 109.7
C44 C45 H45A 109.7
O18 C45 H45B 109.7
C44 C45 H45B 109.7
H45A C45 H45B 108.2
N3 C46 C47 116.2(8)
N3 C46 H46A 108.2
C47 C46 H46A 108.2
N3 C46 H46B 108.2
C47 C46 H46B 108.2
H46A C46 H46B 107.4
C48 C47 C46 110.9(9)
C48 C47 H47A 109.5
C46 C47 H47A 109.5
C48 C47 H47B 109.5
C46 C47 H47B 109.5
H47A C47 H47B 108.0
C47 C48 C49 112.1(9)
C47 C48 H48A 109.2
C49 C48 H48A 109.2
C47 C48 H48B 109.2
C49 C48 H48B 109.2
H48A C48 H48B 107.9
C48 C49 H49A 109.5
C48 C49 H49B 109.5
H49A C49 H49B 109.5
C48 C49 H49C 109.5
H49A C49 H49C 109.5
H49B C49 H49C 109.5
N4 C50 C51 110.7(7)
N4 C50 H50A 109.5
C51 C50 H50A 109.5
N4 C50 H50B 109.5
C51 C50 H50B 109.5
H50A C50 H50B 108.1
O19 C51 C50 108.8(7)
O19 C51 H51A 109.9
C50 C51 H51A 109.9
O19 C51 H51B 109.9
C50 C51 H51B 109.9
H51A C51 H51B 108.3
N4 C52 C53 110.8(6)
N4 C52 H52A 109.5
C53 C52 H52A 109.5
N4 C52 H52B 109.5
C53 C52 H52B 109.5
H52A C52 H52B 108.1
O20 C53 C52 108.9(6)
O20 C53 H53A 109.9
C52 C53 H53A 109.9
O20 C53 H53B 109.9
C52 C53 H53B 109.9
H53A C53 H53B 108.3
N4 C54 C55 116.3(7)
N4 C54 H54A 108.2
C55 C54 H54A 108.2
N4 C54 H54B 108.2
C55 C54 H54B 108.2
H54A C54 H54B 107.4
C54 C55 C56 108.3(8)
C54 C55 H55A 110.0
C56 C55 H55A 110.0
C54 C55 H55B 110.0
C56 C55 H55B 110.0
H55A C55 H55B 108.4
C57 C56 C55 114.6(9)
C57 C56 H56A 108.6
C55 C56 H56A 108.6
C57 C56 H56B 108.6
C55 C56 H56B 108.6
H56A C56 H56B 107.6
C56 C57 H57A 109.5
C56 C57 H57B 109.5
H57A C57 H57B 109.5
C56 C57 H57C 109.5
H57A C57 H57C 109.5
H57B C57 H57C 109.5
Fe3 O1 Y1 109.5(2)
Fe3 O1 Y2 100.2(2)
Y1 O1 Y2 107.22(18)
Fe3 O1 H1 118.4
Y1 O1 H1 109.6
Y2 O1 H1 111.1
Fe1 O2 Y2 110.2(2)
Fe1 O2 Y1 100.8(2)
Y2 O2 Y1 108.28(18)
Fe1 O2 H2 123.3
Y2 O2 H2 108.6
Y1 O2 H2 104.3
C1 O3 Y1 135.9(6)
C6 O5 Y1 137.9(5)
C6 O6 Fe4 128.3(5)
C11 O7 Y1 141.9(7)
C11 O8 Fe1 124.9(6)
C16 O9 Y2 136.3(6)
C16 O10 Fe2 128.1(6)
C21 O11 Y2 139.8(6)
C21 O12 Fe3 126.1(6)
C27 O13 Fe1 116.3(5)
C27 O13 Y1 129.9(5)
Fe1 O13 Y1 104.2(2)
C29 O14 Fe2 120.2(6)
C29 O14 Fe1 109.4(6)
Fe2 O14 Fe1 99.9(2)
C29 O14 Y2 128.6(5)
Fe2 O14 Y2 95.7(2)
Fe1 O14 Y2 97.9(2)
C35 O15 Fe1 129.0(6)
C35 O15 Fe2 116.0(5)
Fe1 O15 Fe2 105.9(2)
C37 O16 Fe2 113.2(6)
C37 O16 Y2 136.4(5)
Fe2 O16 Y2 108.1(2)
C43 O17 Fe3 113.6(5)
C43 O17 Y2 130.0(5)
Fe3 O17 Y2 104.9(2)
C45 O18 Fe4 116.8(5)
C45 O18 Fe3 110.0(5)
Fe4 O18 Fe3 101.1(2)
C45 O18 Y1 130.2(4)
Fe4 O18 Y1 96.02(19)
Fe3 O18 Y1 97.99(17)
C51 O19 Fe4 114.3(5)
C51 O19 Y1 134.2(5)
Fe4 O19 Y1 109.3(2)
C53 O20 Fe3 129.1(5)
C53 O20 Fe4 116.6(4)
Fe3 O20 Fe4 105.9(2)
Y2 O26 H26C 133.5
Y2 O26 H26D 128.5
H26C O26 H26D 98.1
C26 N1 C28 112.2(9)
C26 N1 C30 109.6(8)
C28 N1 C30 110.0(7)
C26 N1 Fe1 107.0(6)
C28 N1 Fe1 106.5(6)
C30 N1 Fe1 111.4(6)
C34 N2 C36 112.2(9)
C34 N2 C38 107.0(7)
C36 N2 C38 110.3(7)
C34 N2 Fe2 105.3(5)
C36 N2 Fe2 107.2(5)
C38 N2 Fe2 114.9(6)
C42 N3 C44 108.9(8)
C42 N3 C46 111.0(8)
C44 N3 C46 110.4(7)
C42 N3 Fe3 108.6(5)
C44 N3 Fe3 107.3(5)
C46 N3 Fe3 110.5(6)
C50 N4 C52 111.9(6)
C50 N4 C54 112.7(8)
C52 N4 C54 107.4(6)
C50 N4 Fe4 106.0(5)
C52 N4 Fe4 103.3(5)
C54 N4 Fe4 115.2(6)
N6 N5 Fe2 127.0(8)
N7 N6 N5 175.7(11)
N9 N8 Fe4 127.7(7)
N10 N9 N8 175.7(11)
O21 N11 O23 120.6(8)
O21 N11 O22 120.1(7)
O23 N11 O22 119.3(7)

loop_
_geom_bond_atom_site_label_1
_geom_bond_atom_site_label_2
_geom_bond_distance
Y1 O3 2.291(5)
Y1 O19 2.294(5)
Y1 O13 2.298(5)
Y1 O5 2.304(5)
Y1 O7 2.331(5)
Y1 O1 2.361(5)
Y1 O2 2.433(5)
Y1 O18 2.600(5)
Y1 Fe1 3.3878(15)
Y1 Fe4 3.4734(15)
Y1 Y2 3.8712(16)
Y2 O16 2.285(5)
Y2 O17 2.294(5)
Y2 O9 2.313(5)
Y2 O11 2.320(6)
Y2 O26 2.334(5)
Y2 O2 2.343(5)
Y2 O1 2.447(5)
Y2 O14 2.566(5)
Y2 Fe3 3.4033(15)
Y2 Fe2 3.4477(16)
Fe1 O2 1.944(5)
Fe1 O8 1.979(6)
Fe1 O15 1.984(5)
Fe1 O13 1.989(5)
Fe1 O14 2.089(6)
Fe1 N1 2.202(7)
Fe2 O16 1.968(6)
Fe2 N5 1.997(8)
Fe2 O15 2.000(6)
Fe2 O10 2.036(6)
Fe2 O14 2.063(5)
Fe2 N2 2.223(7)
Fe3 O12 1.961(5)
Fe3 O1 1.971(5)
Fe3 O20 1.976(5)
Fe3 O17 1.993(5)
Fe3 O18 2.075(5)
Fe3 N3 2.209(7)
Fe4 O19 1.957(5)
Fe4 N8 1.988(7)
Fe4 O20 2.011(5)
Fe4 O6 2.043(6)
Fe4 O18 2.046(5)
Fe4 N4 2.212(7)
C1 O4 1.263(11)
C1 O3 1.267(10)
C1 C2 1.510(13)
C2 C5 1.493(14)
C2 C4' 1.528(10)
C2 C3' 1.528(10)
C2 C4 1.528(10)
C2 C3 1.529(10)
C3 H3A 0.9800
C3 H3B 0.9800
C3 H3C 0.9800
C3' H3D 0.9800
C3' H3E 0.9800
C3' H3F 0.9800
C4 H4A 0.9800
C4 H4B 0.9800
C4 H4C 0.9800
C4' H4D 0.9800
C4' H4E 0.9800
C4' H4F 0.9800
C5 H5A 0.9800
C5 H5B 0.9800
C5 H5C 0.9800
C6 O5 1.260(9)
C6 O6 1.277(10)
C6 C7 1.537(12)
C7 C9 1.502(11)
C7 C8 1.511(12)
C7 C10 1.526(12)
C8 H8A 0.9800
C8 H8B 0.9800
C8 H8C 0.9800
C9 H9A 0.9800
C9 H9B 0.9800
C9 H9C 0.9800
C10 H10A 0.9800
C10 H10B 0.9800
C10 H10C 0.9800
C11 O7 1.225(11)
C11 O8 1.310(12)
C11 C12 1.511(14)
C12 C15 1.486(14)
C12 C13 1.511(15)
C12 C14 1.575(14)
C13 H13A 0.9800
C13 H13B 0.9800
C13 H13C 0.9800
C14 H14A 0.9800
C14 H14B 0.9800
C14 H14C 0.9800
C15 H15A 0.9800
C15 H15B 0.9800
C15 H15C 0.9800
C16 O9 1.242(10)
C16 O10 1.288(10)
C16 C17 1.546(13)
C17 C19 1.490(13)
C17 C18 1.511(12)
C17 C20 1.552(13)
C18 H18A 0.9800
C18 H18B 0.9800
C18 H18C 0.9800
C19 H19A 0.9800
C19 H19B 0.9800
C19 H19C 0.9800
C20 H20A 0.9800
C20 H20B 0.9800
C20 H20C 0.9800
C21 O11 1.263(10)
C21 O12 1.283(11)
C21 C22 1.488(13)
C22 C25 1.488(13)
C22 C23 1.519(14)
C22 C24 1.571(14)
C23 H23A 0.9800
C23 H23B 0.9800
C23 H23C 0.9800
C24 H24A 0.9800
C24 H24B 0.9800
C24 H24C 0.9800
C25 H25A 0.9800
C25 H25B 0.9800
C25 H25C 0.9800
C26 N1 1.458(11)
C26 C27 1.459(8)
C26 H26A 0.9900
C26 H26B 0.9900
C27 O13 1.376(10)
C27 H27A 0.9900
C27 H27B 0.9900
C28 N1 1.473(12)
C28 C29 1.543(13)
C28 H28A 0.9900
C28 H28B 0.9900
C29 O14 1.403(10)
C29 H29A 0.9900
C29 H29B 0.9900
C30 N1 1.484(12)
C30 C31 1.518(12)
C30 H30A 0.9900
C30 H30B 0.9900
C31 C32 1.538(13)
C31 H31A 0.9900
C31 H31B 0.9900
C32 C33 1.531(12)
C32 H32A 0.9900
C32 H32B 0.9900
C33 H33A 0.9800
C33 H33B 0.9800
C33 H33C 0.9800
C34 N2 1.451(11)
C34 C35 1.470(8)
C34 H34A 0.9900
C34 H34B 0.9900
C35 O15 1.380(10)
C35 H35A 0.9900
C35 H35B 0.9900
C36 N2 1.464(12)
C36 C37 1.497(8)
C36 H36A 0.9900
C36 H36B 0.9900
C37 O16 1.316(10)
C37 H37A 0.9900
C37 H37B 0.9900
C38 C39 1.488(13)
C38 N2 1.505(11)
C38 H38A 0.9900
C38 H38B 0.9900
C39 C40 1.534(12)
C39 H39A 0.9900
C39 H39B 0.9900
C40 C41 1.529(14)
C40 H40A 0.9900
C40 H40B 0.9900
C41 H41A 0.9800
C41 H41B 0.9800
C41 H41C 0.9800
C42 N3 1.480(11)
C42 C43 1.488(8)
C42 H42A 0.9900
C42 H42B 0.9900
C43 O17 1.378(10)
C43 H43A 0.9900
C43 H43B 0.9900
C44 N3 1.487(12)
C44 C45 1.538(11)
C45 O18 1.437(9)
C45 H45A 0.9900
C45 H45B 0.9900
C46 N3 1.490(11)
C46 C47 1.534(12)
C46 H46A 0.9900
C46 H46B 0.9900
C47 C48 1.527(12)
C47 H47A 0.9900
C47 H47B 0.9900
C48 C49 1.529(12)
C48 H48A 0.9900
C48 H48B 0.9900
C49 H49A 0.9800
C49 H49B 0.9800
C49 H49C 0.9800
C50 N4 1.484(10)
C50 C51 1.518(11)
C50 H50A 0.9900
C50 H50B 0.9900
C51 O19 1.389(9)
C51 H51A 0.9900
C51 H51B 0.9900
C52 N4 1.490(10)
C52 C53 1.495(11)
C52 H52A 0.9900
C52 H52B 0.9900
C53 O20 1.432(9)
C53 H53A 0.9900
C53 H53B 0.9900
C54 N4 1.498(10)
C54 C55 1.512(13)
C54 H54A 0.9900
C54 H54B 0.9900
C55 C56 1.554(13)
C55 H55A 0.9900
C55 H55B 0.9900
C56 C57 1.486(8)
C56 H56A 0.9900
C56 H56B 0.9900
C57 H57A 0.9800
C57 H57B 0.9800
C57 H57C 0.9800
O1 H1 0.9000
O2 H2 0.9000
O21 N11 1.233(8)
O22 N11 1.261(9)
O23 N11 1.236(9)
O26 H26C 0.9001
O26 H26D 0.9000
N5 N6 1.199(11)
N6 N7 1.163(12)
N8 N9 1.198(11)
N9 N10 1.149(12)

loop_
_geom_hbond_atom_site_label_D
_geom_hbond_atom_site_label_H
_geom_hbond_atom_site_label_A
_geom_hbond_distance_DH
_geom_hbond_distance_HA
_geom_hbond_distance_DA
_geom_hbond_angle_DHA
_geom_hbond_site_symmetry_A
O1 H1 O21 0.90 1.93 2.803(8) 163.0 1_545
O2 H2 O4 0.90 1.73 2.601(8) 162.6 .
O26 H26D O23 0.90 1.80 2.701(9) 174.0 1_545
